data_7048823
loop_
_publ_author_name
'Ghosh, Shishir'
'Hollingsworth, Nathan'
'Warren, Mark'
'Hrovat, David A.'
'Richmond, Michael G.'
'Hogarth, Graeme'

_publ_section_title
;
 Hydrogenase biomimics containing redox-active ligands:
 Fe<sub>2</sub>(CO)<sub>4</sub>(\m-edt)(\k<sup>2</sup>-bpcd) with
 electron-acceptor 4,5-bis(diphenylphosphino)-4-cyclopenten-1,3-dione
 (bpcd) as a potential [Fe<sub>4</sub>-S<sub>4</sub>]<sub>H</sub>
 surrogate.
;
_journal_issue 18
_journal_name_full 'Dalton transactions (Cambridge, England : 2003)'
_journal_page_first 6051
_journal_page_last 6060
_journal_paper_doi 10.1039/c8dt04906h
_journal_volume 48
_journal_year 2019
_chemical_formula_moiety '2(C35 H26 Fe2 O6 P2 S2), C1 H2 Cl2'
_chemical_formula_sum 'C71 H54 Cl2 Fe4 O12 P4 S4'
_chemical_formula_weight 1645.6294
_chemical_name_systematic
Tricarbonyl-(m2-ethane-1,2-dithiolato)-(4,5-bis(diphenylphosphino)-4-cyclopenten-1,3-dione)-di-iron
_space_group_IT_number 14
_space_group_name_Hall '-P 2ybc'
_space_group_name_H-M_alt 'P 1 21/c 1'
_symmetry_cell_setting monoclinic
_symmetry_Int_Tables_number 14
_symmetry_space_group_name_Hall '-P 2ybc'
_symmetry_space_group_name_H-M 'P 1 21/c 1'
_atom_sites_solution_hydrogens geom
_atom_sites_solution_primary direct
_atom_sites_solution_secondary difmap
_audit_creation_date 2013-12-11
_audit_creation_method SHELXL-97
_audit_update_record
;
2018-12-13 deposited with the CCDC.
2019-01-31 downloaded from the CCDC.
;
_cell_angle_alpha 90.00
_cell_angle_beta 90.9170(10)
_cell_angle_gamma 90.00
_cell_formula_units_Z 4
_cell_length_a 8.72050(10)
_cell_length_b 30.8866(5)
_cell_length_c 25.4645(6)
_cell_measurement_reflns_used 21922
_cell_measurement_temperature 100(2)
_cell_measurement_theta_max 29.9590
_cell_measurement_theta_min 1.6890
_cell_volume 6857.9(2)
_computing_cell_refinement
;
CrysAlisPro, Agilent Technologies,
Version 1.171.36.20 (release 27-06-2012 CrysAlis171 .NET)
(compiled Jul 11 2012,15:38:31)
;
_computing_data_collection
;
CrysAlisPro, Agilent Technologies,
Version 1.171.36.20 (release 27-06-2012 CrysAlis171 .NET)
(compiled Jul 11 2012,15:38:31)
;
_computing_data_reduction
;
CrysAlisPro, Agilent Technologies,
Version 1.171.36.20 (release 27-06-2012 CrysAlis171 .NET)
(compiled Jul 11 2012,15:38:31)
;
_computing_molecular_graphics 'Ortep-3 for Windows (Farrugia, 1997)'
_computing_publication_material 'WinGX publication routines (Farrugia, 1999)'
_computing_structure_refinement 'SHELXL-97 (Sheldrick, 1997)'
_computing_structure_solution 'SIR92 (Giacovazzo et al, 1993)'
_diffrn_ambient_temperature 100(2)
_diffrn_detector_area_resol_mean 28.5714
_diffrn_measured_fraction_theta_full 0.956
_diffrn_measured_fraction_theta_max 0.956
_diffrn_measurement_details
;
#__ type_ start__ end____ width___ exp.time_
  1 omega  -60.00  115.00   1.0000    1.0000
omega____ theta____ kappa____ phi______ frames
    -       30.0000    0.0000    0.0000 175

#__ type_ start__ end____ width___ exp.time_
  2 omega  -60.00   60.00   1.0000    1.0000
omega____ theta____ kappa____ phi______ frames
    -       30.0000  -50.0000    0.0000 120

#__ type_ start__ end____ width___ exp.time_
  3 omega  -60.00   60.00   1.0000    1.0000
omega____ theta____ kappa____ phi______ frames
    -       30.0000  -50.0000  120.0000 120

#__ type_ start__ end____ width___ exp.time_
  4 omega  -60.00   60.00   1.0000    1.0000
omega____ theta____ kappa____ phi______ frames
    -       30.0000  -50.0000  240.0000 120
;
_diffrn_measurement_device 'CrystalLogic Kappa (3 circle)'
_diffrn_measurement_device_type 'Rigaku Saturn724+ (2x2 bin mode)'
_diffrn_measurement_method
;
omega rotation with 1 degree frames'_diffrn_detector_area_resol_mean
;
_diffrn_measurement_specimen_support 'MiTeGen loop'
_diffrn_orient_matrix_UB_11 -0.0559760000
_diffrn_orient_matrix_UB_12 0.0152912000
_diffrn_orient_matrix_UB_13 0.0042124000
_diffrn_orient_matrix_UB_21 0.0541098000
_diffrn_orient_matrix_UB_22 0.0161777000
_diffrn_orient_matrix_UB_23 -0.0016806000
_diffrn_orient_matrix_UB_31 -0.0135086000
_diffrn_orient_matrix_UB_32 0.0013845000
_diffrn_orient_matrix_UB_33 -0.0266714000
_diffrn_radiation_monochromator 'double crystal Silicon 111'
_diffrn_radiation_source 'Diamond Light Source Beamline I19'
_diffrn_radiation_type Synchrotron
_diffrn_radiation_wavelength 0.68890
_diffrn_reflns_av_R_equivalents 0.0416
_diffrn_reflns_av_sigmaI/netI 0.0381
_diffrn_reflns_limit_h_max 12
_diffrn_reflns_limit_h_min -12
_diffrn_reflns_limit_k_max 44
_diffrn_reflns_limit_k_min -44
_diffrn_reflns_limit_l_max 25
_diffrn_reflns_limit_l_min -35
_diffrn_reflns_number 84633
_diffrn_reflns_theta_full 29.95
_diffrn_reflns_theta_max 29.95
_diffrn_reflns_theta_min 1.49
_exptl_absorpt_coefficient_mu 2.516
_exptl_absorpt_correction_T_max 1.00000
_exptl_absorpt_correction_T_min 0.80271
_exptl_absorpt_correction_type multi-scan
_exptl_absorpt_process_details
;
CrysAlisPro, Agilent Technologies,
Version 1.171.36.28 (release 01-02-2013 CrysAlis171 .NET)
(compiled Feb  1 2013,16:14:44)
Empirical absorption correction using spherical harmonics,
 implemented in SCALE3 ABSPACK scaling algorithm.
;
_exptl_crystal_colour red
_exptl_crystal_density_diffrn 1.594
_exptl_crystal_density_method 'not measured'
_exptl_crystal_description block
_exptl_crystal_F_000 3352
_exptl_crystal_size_max 0.10
_exptl_crystal_size_mid 0.04
_exptl_crystal_size_min 0.01
_refine_diff_density_max 1.496
_refine_diff_density_min -1.402
_refine_diff_density_rms 0.083
_refine_ls_extinction_method none
_refine_ls_goodness_of_fit_ref 1.032
_refine_ls_hydrogen_treatment mixed
_refine_ls_matrix_type full
_refine_ls_number_parameters 1082
_refine_ls_number_reflns 20913
_refine_ls_number_restraints 0
_refine_ls_restrained_S_all 1.032
_refine_ls_R_factor_all 0.0622
_refine_ls_R_factor_gt 0.0448
_refine_ls_shift/su_max 0.002
_refine_ls_shift/su_mean 0.000
_refine_ls_structure_factor_coef Fsqd
_refine_ls_weighting_details 'calc w=1/[\s^2^(Fo^2^)+(0.0535P)^2^+6.0904P] where P=(Fo^2^+2Fc^2^)/3'
_refine_ls_weighting_scheme calc
_refine_ls_wR_factor_gt 0.1063
_refine_ls_wR_factor_ref 0.1148
_reflns_number_gt 16628
_reflns_number_total 20913
_reflns_threshold_expression >2sigma(I)
_cod_data_source_file c8dt04906h2.cif
_cod_data_source_block SG3B
_cod_depositor_comments
;
The following automatic conversions were performed:

'_symmetry_cell_setting' value 'Monoclinic' changed to 'monoclinic'
according to
/home/data/users/saulius/crontab/automatic-downloads/rss-feeds/RSC/lib/dictionaries/cif_core.dic
dictionary named 'cif_core.dic' version 2.4.2 from 2011-04-26.

Automatic conversion script
Id: cif_fix_values 4973 2017-02-22 13:04:09Z antanas 

 Adding full bibliography for 7048823.cif.
;
_cod_database_code 7048823

loop_
_symmetry_equiv_pos_as_xyz
'x, y, z'
'-x, y+1/2, -z+1/2'
'-x, -y, -z'
'x, -y-1/2, z-1/2'

loop_
_atom_site_label
_atom_site_type_symbol
_atom_site_fract_x
_atom_site_fract_y
_atom_site_fract_z
_atom_site_U_iso_or_equiv
_atom_site_adp_type
_atom_site_occupancy
_atom_site_symmetry_multiplicity
_atom_site_calc_flag
_atom_site_refinement_flags
Fe2 Fe 0.31215(4) 0.729331(11) -0.075706(15) 0.02441(8) Uani 1 1 d .
Fe1 Fe 0.20879(3) 0.765010(10) 0.005809(13) 0.01880(7) Uani 1 1 d .
S2 S 0.05951(6) 0.737979(19) -0.05924(3) 0.02503(12) Uani 1 1 d .
S1 S 0.29526(6) 0.696711(17) 0.00344(2) 0.02278(11) Uani 1 1 d .
C6 C 0.0065(3) 0.68283(8) -0.04078(12) 0.0294(5) Uani 1 1 d .
H6B H 0.000(3) 0.6669(10) -0.0730(12) 0.028(7) Uiso 1 1 d .
H6A H -0.090(3) 0.6836(10) -0.0227(12) 0.032(8) Uiso 1 1 d .
C5 C 0.1253(3) 0.66225(8) -0.00445(13) 0.0294(5) Uani 1 1 d .
H5B H 0.160(4) 0.6361(11) -0.0182(12) 0.037(8) Uiso 1 1 d .
H5A H 0.088(4) 0.6588(10) 0.0292(13) 0.035(8) Uiso 1 1 d .
O4 O 0.3361(2) 0.65452(7) -0.14707(9) 0.0454(5) Uani 1 1 d .
C4 C 0.3222(3) 0.68303(9) -0.11916(11) 0.0303(5) Uani 1 1 d .
O2 O 0.6399(2) 0.74352(8) -0.05745(9) 0.0463(5) Uani 1 1 d .
C2 C 0.5119(3) 0.73799(9) -0.06449(11) 0.0310(5) Uani 1 1 d .
O3 O 0.2975(4) 0.79834(9) -0.15403(10) 0.0701(8) Uani 1 1 d .
C3 C 0.3013(4) 0.77143(10) -0.12345(13) 0.0397(7) Uani 1 1 d .
O1 O 0.50278(18) 0.79675(6) 0.04582(8) 0.0334(4) Uani 1 1 d .
C1 C 0.3851(2) 0.78440(7) 0.03110(10) 0.0229(4) Uani 1 1 d .
P2 P 0.08154(6) 0.765090(17) 0.07933(2) 0.01928(11) Uani 1 1 d .
C8 C -0.0308(2) 0.81555(7) 0.08015(9) 0.0203(4) Uani 1 1 d .
P1 P 0.13112(6) 0.832118(17) -0.00927(2) 0.01957(11) Uani 1 1 d .
O5 O -0.21724(19) 0.80908(6) 0.14930(7) 0.0311(4) Uani 1 1 d .
C9 C -0.1662(2) 0.82901(7) 0.11285(10) 0.0231(4) Uani 1 1 d .
C10 C -0.2262(3) 0.87136(7) 0.08991(11) 0.0243(5) Uani 1 1 d .
H63A H -0.223(3) 0.8926(9) 0.1158(11) 0.020(6) Uiso 1 1 d .
H63B H -0.320(4) 0.8696(10) 0.0776(12) 0.036(8) Uiso 1 1 d .
O6 O -0.12548(19) 0.91258(5) 0.01666(7) 0.0305(4) Uani 1 1 d .
C11 C -0.1214(2) 0.88131(7) 0.04514(10) 0.0221(4) Uani 1 1 d .
C7 C -0.0074(2) 0.84449(7) 0.04175(9) 0.0204(4) Uani 1 1 d .
C30 C 0.1923(2) 0.76457(7) 0.14069(10) 0.0226(4) Uani 1 1 d .
C31 C 0.3356(3) 0.74424(8) 0.14117(11) 0.0267(5) Uani 1 1 d .
H30 H 0.365(3) 0.7320(9) 0.1106(12) 0.029(8) Uiso 1 1 d .
C32 C 0.4232(3) 0.74213(9) 0.18731(11) 0.0312(5) Uani 1 1 d .
H31 H 0.524(4) 0.7291(10) 0.1859(12) 0.034(8) Uiso 1 1 d .
C33 C 0.3676(3) 0.75966(9) 0.23310(12) 0.0356(6) Uani 1 1 d .
H32 H 0.429(4) 0.7593(11) 0.2650(14) 0.039(9) Uiso 1 1 d .
C34 C 0.2239(3) 0.77917(10) 0.23302(12) 0.0365(6) Uani 1 1 d .
H33 H 0.182(4) 0.7896(12) 0.2658(15) 0.054(10) Uiso 1 1 d .
C35 C 0.1362(3) 0.78172(8) 0.18702(11) 0.0304(5) Uani 1 1 d .
H34 H 0.034(3) 0.7954(10) 0.1865(12) 0.032(8) Uiso 1 1 d .
C24 C -0.0685(2) 0.72549(7) 0.09196(10) 0.0224(4) Uani 1 1 d .
C29 C -0.0552(3) 0.69464(8) 0.13160(12) 0.0329(6) Uani 1 1 d .
H29 H 0.031(4) 0.6951(10) 0.1560(12) 0.035(8) Uiso 1 1 d .
C28 C -0.1725(3) 0.66449(9) 0.13930(14) 0.0418(7) Uani 1 1 d .
H28 H -0.159(4) 0.6440(12) 0.1668(14) 0.051(10) Uiso 1 1 d .
C27 C -0.3020(3) 0.66532(9) 0.10733(13) 0.0377(7) Uani 1 1 d .
H27 H -0.373(4) 0.6453(11) 0.1123(13) 0.038(8) Uiso 1 1 d .
C26 C -0.3167(3) 0.69565(8) 0.06835(12) 0.0308(5) Uani 1 1 d .
H26 H -0.406(4) 0.6966(10) 0.0462(13) 0.038(8) Uiso 1 1 d .
C25 C -0.2003(2) 0.72596(8) 0.06035(11) 0.0254(5) Uani 1 1 d .
H25 H -0.211(4) 0.7479(10) 0.0334(12) 0.034(8) Uiso 1 1 d .
C18 C 0.0172(2) 0.84521(7) -0.06791(10) 0.0224(4) Uani 1 1 d .
C23 C -0.1325(3) 0.82950(8) -0.07210(10) 0.0250(5) Uani 1 1 d .
H23 H -0.178(3) 0.8148(9) -0.0453(12) 0.026(7) Uiso 1 1 d .
C22 C -0.2189(3) 0.83665(8) -0.11740(11) 0.0296(5) Uani 1 1 d .
H22 H -0.321(3) 0.8255(10) -0.1199(11) 0.029(7) Uiso 1 1 d .
C21 C -0.1551(3) 0.85861(9) -0.15897(12) 0.0341(6) Uani 1 1 d .
H21 H -0.217(4) 0.8618(10) -0.1890(13) 0.037(8) Uiso 1 1 d .
C20 C -0.0067(3) 0.87437(9) -0.15525(12) 0.0323(5) Uani 1 1 d .
H20 H 0.033(3) 0.8899(10) -0.1821(12) 0.030(8) Uiso 1 1 d .
C19 C 0.0794(3) 0.86816(8) -0.10957(11) 0.0274(5) Uani 1 1 d .
H19 H 0.179(3) 0.8785(8) -0.1068(10) 0.017(6) Uiso 1 1 d .
C12 C 0.2726(2) 0.87557(7) -0.00439(10) 0.0229(4) Uani 1 1 d .
C13 C 0.2522(3) 0.91213(8) 0.02695(11) 0.0270(5) Uani 1 1 d .
H13 H 0.156(4) 0.9152(10) 0.0440(13) 0.038(8) Uiso 1 1 d .
C14 C 0.3690(3) 0.94308(8) 0.03114(12) 0.0314(5) Uani 1 1 d .
H14 H 0.350(4) 0.9653(11) 0.0500(12) 0.034(8) Uiso 1 1 d .
C15 C 0.5025(3) 0.93814(8) 0.00413(12) 0.0313(6) Uani 1 1 d .
H15 H 0.576(4) 0.9593(12) 0.0076(15) 0.058(11) Uiso 1 1 d .
C16 C 0.5229(3) 0.90237(8) -0.02786(11) 0.0294(5) Uani 1 1 d .
H16 H 0.623(4) 0.8988(10) -0.0487(12) 0.035(8) Uiso 1 1 d .
C17 C 0.4090(3) 0.87094(8) -0.03173(11) 0.0261(5) Uani 1 1 d .
H17 H 0.427(4) 0.8485(11) -0.0545(13) 0.040(9) Uiso 1 1 d .
Fe2' Fe 0.49262(4) 0.582263(10) 0.249550(15) 0.02429(8) Uani 1 1 d .
Fe1' Fe 0.37539(3) 0.516276(10) 0.206942(14) 0.02065(7) Uani 1 1 d .
S1' S 0.46158(6) 0.573549(18) 0.16175(3) 0.02511(12) Uani 1 1 d .
C5' C 0.2934(3) 0.60735(8) 0.14690(13) 0.0318(6) Uani 1 1 d .
H5A' H 0.249(3) 0.5971(10) 0.1143(12) 0.027(7) Uiso 1 1 d .
H5B' H 0.331(4) 0.6344(12) 0.1372(13) 0.044(9) Uiso 1 1 d .
S2' S 0.23768(6) 0.569191(18) 0.24348(3) 0.02631(13) Uani 1 1 d .
C6' C 0.1805(3) 0.60679(8) 0.19151(13) 0.0329(6) Uani 1 1 d .
H6A' H 0.085(4) 0.5981(10) 0.1783(12) 0.033(8) Uiso 1 1 d .
H6B' H 0.165(3) 0.6339(11) 0.2075(12) 0.034(8) Uiso 1 1 d .
O4' O 0.5252(2) 0.67528(6) 0.27045(10) 0.0494(5) Uani 1 1 d .
C4' C 0.5055(3) 0.63963(8) 0.26023(12) 0.0326(6) Uani 1 1 d .
O2' O 0.8199(2) 0.56448(7) 0.23811(8) 0.0413(5) Uani 1 1 d .
C2' C 0.6919(3) 0.57093(8) 0.24266(11) 0.0284(5) Uani 1 1 d .
O3' O 0.5078(3) 0.55739(8) 0.36055(9) 0.0510(5) Uani 1 1 d .
C3' C 0.4983(3) 0.56708(8) 0.31718(13) 0.0334(6) Uani 1 1 d .
O1' O 0.6647(2) 0.47083(6) 0.19363(8) 0.0388(4) Uani 1 1 d .
C1' C 0.5485(3) 0.48803(7) 0.19825(10) 0.0265(5) Uani 1 1 d .
P2' P 0.24137(6) 0.481523(18) 0.14730(3) 0.02153(12) Uani 1 1 d .
C8' C 0.1285(2) 0.44036(7) 0.18144(10) 0.0231(4) Uani 1 1 d .
P1' P 0.29825(6) 0.469294(18) 0.26627(2) 0.02014(11) Uani 1 1 d .
O5' O -0.0513(2) 0.40919(6) 0.11842(8) 0.0350(4) Uani 1 1 d .
C9' C -0.0047(3) 0.41250(7) 0.16290(10) 0.0261(5) Uani 1 1 d .
C10' C -0.0661(3) 0.38989(9) 0.21108(11) 0.0303(5) Uani 1 1 d .
H1A' H -0.065(4) 0.3586(13) 0.2067(14) 0.053(10) Uiso 1 1 d .
H1B' H -0.150(4) 0.3994(11) 0.2163(13) 0.039(9) Uiso 1 1 d .
O6' O 0.04073(18) 0.38994(6) 0.29990(7) 0.0305(4) Uani 1 1 d .
C11' C 0.0432(2) 0.40261(7) 0.25550(10) 0.0234(5) Uani 1 1 d .
C7' C 0.1553(2) 0.43467(7) 0.23297(10) 0.0220(4) Uani 1 1 d .
C30' C 0.3488(3) 0.45146(8) 0.09814(10) 0.0263(5) Uani 1 1 d .
C31' C 0.4817(3) 0.47081(10) 0.07897(13) 0.0395(7) Uani 1 1 d .
H31' H 0.513(4) 0.4983(12) 0.0901(13) 0.043(9) Uiso 1 1 d .
C32' C 0.5669(4) 0.44954(12) 0.04154(14) 0.0491(8) Uani 1 1 d .
H32' H 0.649(5) 0.4662(14) 0.0339(17) 0.070(13) Uiso 1 1 d .
C33' C 0.5233(4) 0.40940(11) 0.02333(13) 0.0436(7) Uani 1 1 d .
H33' H 0.568(4) 0.3956(11) -0.0004(13) 0.036(8) Uiso 1 1 d .
C34' C 0.3948(4) 0.38958(10) 0.04297(13) 0.0410(7) Uani 1 1 d .
H34' H 0.367(5) 0.3595(14) 0.0352(16) 0.065(12) Uiso 1 1 d .
C35' C 0.3066(3) 0.41071(9) 0.07986(12) 0.0334(6) Uani 1 1 d .
H35' H 0.224(5) 0.3995(13) 0.0897(15) 0.059(11) Uiso 1 1 d .
C24' C 0.0960(2) 0.51023(7) 0.10859(10) 0.0234(4) Uani 1 1 d .
C29' C 0.1252(3) 0.52401(9) 0.05806(12) 0.0333(6) Uani 1 1 d .
H29' H 0.219(4) 0.5157(11) 0.0410(13) 0.044(9) Uiso 1 1 d .
C28' C 0.0181(3) 0.54889(9) 0.03036(12) 0.0353(6) Uani 1 1 d .
H28' H 0.037(3) 0.5575(10) -0.0044(13) 0.031(8) Uiso 1 1 d .
C27' C -0.1175(3) 0.56013(9) 0.05337(12) 0.0354(6) Uani 1 1 d .
H27' H -0.180(4) 0.5757(11) 0.0370(13) 0.037(9) Uiso 1 1 d .
C26' C -0.1483(3) 0.54636(10) 0.10386(13) 0.0388(7) Uani 1 1 d .
H26' H -0.231(4) 0.5528(12) 0.1207(14) 0.048(10) Uiso 1 1 d .
C25' C -0.0418(3) 0.52181(9) 0.13166(12) 0.0311(5) Uani 1 1 d .
H25' H -0.062(3) 0.5130(10) 0.1663(13) 0.032(8) Uiso 1 1 d .
C18' C 0.1867(2) 0.48646(7) 0.32299(10) 0.0225(4) Uani 1 1 d .
C23' C 0.0365(3) 0.50154(8) 0.31450(11) 0.0261(5) Uani 1 1 d .
H23' H -0.002(3) 0.5009(10) 0.2781(12) 0.031(8) Uiso 1 1 d .
C22' C -0.0491(3) 0.51655(8) 0.35633(11) 0.0300(5) Uani 1 1 d .
H22' H -0.152(3) 0.5268(9) 0.3506(11) 0.028(7) Uiso 1 1 d .
C21' C 0.0136(3) 0.51743(8) 0.40625(12) 0.0322(6) Uani 1 1 d .
H21' H -0.033(3) 0.5273(9) 0.4330(12) 0.025(7) Uiso 1 1 d .
C20' C 0.1618(3) 0.50271(9) 0.41502(12) 0.0318(5) Uani 1 1 d .
H20' H 0.199(4) 0.5011(11) 0.4485(14) 0.044(9) Uiso 1 1 d .
C19' C 0.2481(3) 0.48709(8) 0.37371(11) 0.0269(5) Uani 1 1 d .
H19' H 0.355(4) 0.4762(11) 0.3809(13) 0.042(9) Uiso 1 1 d .
C12' C 0.4416(2) 0.43254(7) 0.29385(10) 0.0223(4) Uani 1 1 d .
C13' C 0.4202(3) 0.38820(8) 0.29844(11) 0.0284(5) Uani 1 1 d .
H13' H 0.329(3) 0.3753(10) 0.2875(12) 0.031(8) Uiso 1 1 d .
C14' C 0.5347(3) 0.36244(8) 0.32102(13) 0.0366(6) Uani 1 1 d .
H14' H 0.512(4) 0.3301(12) 0.3225(14) 0.047(9) Uiso 1 1 d .
C15' C 0.6701(3) 0.38061(9) 0.33866(12) 0.0335(6) Uani 1 1 d .
H15' H 0.754(4) 0.3625(11) 0.3545(13) 0.039(8) Uiso 1 1 d .
C16' C 0.6939(3) 0.42458(8) 0.33400(11) 0.0297(5) Uani 1 1 d .
H16' H 0.797(4) 0.4361(10) 0.3476(12) 0.038(8) Uiso 1 1 d .
C17' C 0.5801(3) 0.45055(8) 0.31177(11) 0.0268(5) Uani 1 1 d .
H17' H 0.597(4) 0.4806(11) 0.3072(13) 0.043(9) Uiso 1 1 d .
Cl1 Cl 0.26352(14) 0.32002(4) 0.16844(6) 0.0815(3) Uani 1 1 d .
Cl2 Cl 0.17921(16) 0.25003(6) 0.23937(5) 0.1013(5) Uani 1 1 d .
C36 C 0.2264(6) 0.26487(13) 0.17600(16) 0.0669(11) Uani 1 1 d .
H36A H 0.1410 0.2566 0.1519 0.080 Uiso 1 1 calc R
H36B H 0.3182 0.2483 0.1655 0.080 Uiso 1 1 calc R

loop_
_atom_site_aniso_label
_atom_site_aniso_U_11
_atom_site_aniso_U_22
_atom_site_aniso_U_33
_atom_site_aniso_U_23
_atom_site_aniso_U_13
_atom_site_aniso_U_12
Fe2 0.02031(14) 0.02625(16) 0.0266(2) -0.00409(13) -0.00188(13) -0.00103(11)
Fe1 0.01454(12) 0.01831(13) 0.02340(18) -0.00092(11) -0.00431(11) -0.00046(10)
S2 0.0189(2) 0.0261(3) 0.0298(3) -0.0052(2) -0.0077(2) 0.00062(18)
S1 0.0175(2) 0.0198(2) 0.0309(3) -0.0019(2) -0.0034(2) 0.00038(17)
C6 0.0193(9) 0.0263(11) 0.0423(17) -0.0095(10) -0.0030(10) -0.0045(8)
C5 0.0230(10) 0.0210(10) 0.0441(17) -0.0029(10) -0.0025(10) -0.0030(8)
O4 0.0388(10) 0.0486(11) 0.0487(13) -0.0210(10) -0.0040(9) -0.0017(8)
C4 0.0214(10) 0.0377(13) 0.0316(15) -0.0050(11) -0.0040(9) -0.0019(9)
O2 0.0304(9) 0.0666(14) 0.0421(13) -0.0041(10) 0.0009(8) -0.0178(9)
C2 0.0296(11) 0.0357(13) 0.0280(15) -0.0028(10) 0.0016(10) -0.0067(9)
O3 0.102(2) 0.0586(15) 0.0506(16) 0.0179(12) 0.0277(15) 0.0304(14)
C3 0.0469(16) 0.0371(14) 0.0352(17) -0.0028(12) 0.0097(13) 0.0074(12)
O1 0.0251(7) 0.0295(8) 0.0450(12) 0.0013(7) -0.0128(7) -0.0032(6)
C1 0.0216(9) 0.0196(9) 0.0274(13) 0.0014(8) -0.0048(8) 0.0010(7)
P2 0.0162(2) 0.0178(2) 0.0237(3) 0.0008(2) -0.0038(2) 0.00065(17)
C8 0.0164(8) 0.0210(9) 0.0232(12) -0.0022(8) -0.0049(8) 0.0004(7)
P1 0.0159(2) 0.0193(2) 0.0233(3) 0.0013(2) -0.0046(2) -0.00129(17)
O5 0.0290(8) 0.0312(8) 0.0332(10) 0.0031(7) 0.0022(7) 0.0035(6)
C9 0.0188(9) 0.0229(10) 0.0275(13) -0.0027(9) -0.0039(8) 0.0013(7)
C10 0.0220(10) 0.0229(10) 0.0279(14) -0.0002(9) -0.0035(9) 0.0052(8)
O6 0.0279(7) 0.0254(7) 0.0380(11) 0.0044(7) -0.0048(7) 0.0020(6)
C11 0.0194(9) 0.0202(9) 0.0263(13) -0.0012(8) -0.0069(8) 0.0013(7)
C7 0.0167(8) 0.0193(9) 0.0251(13) -0.0018(8) -0.0048(8) 0.0001(7)
C30 0.0210(9) 0.0211(9) 0.0256(13) 0.0015(8) -0.0048(8) -0.0002(7)
C31 0.0230(10) 0.0284(11) 0.0286(15) 0.0019(10) -0.0037(9) 0.0053(8)
C32 0.0268(11) 0.0352(13) 0.0314(15) 0.0039(11) -0.0084(10) 0.0075(9)
C33 0.0391(13) 0.0386(14) 0.0287(16) 0.0011(11) -0.0123(12) 0.0086(11)
C34 0.0438(14) 0.0400(14) 0.0253(15) -0.0028(11) -0.0079(12) 0.0132(11)
C35 0.0276(11) 0.0323(12) 0.0312(15) 0.0021(10) -0.0038(10) 0.0072(9)
C24 0.0186(9) 0.0199(9) 0.0288(13) 0.0005(8) -0.0004(8) 0.0004(7)
C29 0.0249(10) 0.0279(11) 0.0456(18) 0.0110(11) -0.0052(11) -0.0020(9)
C28 0.0343(13) 0.0310(13) 0.060(2) 0.0191(13) -0.0011(13) -0.0054(10)
C27 0.0252(11) 0.0279(12) 0.060(2) 0.0034(12) 0.0074(12) -0.0067(9)
C26 0.0190(9) 0.0290(11) 0.0445(17) -0.0046(11) -0.0002(10) -0.0026(8)
C25 0.0198(9) 0.0247(10) 0.0317(14) 0.0004(9) -0.0022(9) -0.0010(8)
C18 0.0200(9) 0.0214(9) 0.0256(13) 0.0003(8) -0.0056(8) 0.0001(7)
C23 0.0206(9) 0.0262(10) 0.0280(14) 0.0018(9) -0.0052(9) -0.0017(8)
C22 0.0227(10) 0.0300(11) 0.0356(16) 0.0015(10) -0.0118(10) 0.0001(8)
C21 0.0335(12) 0.0339(13) 0.0343(16) 0.0056(11) -0.0160(11) -0.0004(10)
C20 0.0349(12) 0.0333(12) 0.0284(15) 0.0082(11) -0.0066(11) -0.0033(10)
C19 0.0253(10) 0.0264(11) 0.0302(14) 0.0032(9) -0.0060(9) -0.0030(8)
C12 0.0200(9) 0.0220(9) 0.0264(13) 0.0044(8) -0.0077(8) -0.0033(7)
C13 0.0235(10) 0.0250(10) 0.0323(15) 0.0009(9) -0.0055(9) -0.0036(8)
C14 0.0318(12) 0.0251(11) 0.0370(16) -0.0005(10) -0.0070(11) -0.0072(9)
C15 0.0245(10) 0.0284(11) 0.0407(16) 0.0083(11) -0.0101(10) -0.0089(9)
C16 0.0197(9) 0.0321(12) 0.0362(15) 0.0092(10) -0.0060(9) -0.0043(8)
C17 0.0218(9) 0.0257(10) 0.0306(14) 0.0028(9) -0.0051(9) -0.0017(8)
Fe2' 0.01826(13) 0.02097(14) 0.0336(2) 0.00052(13) -0.00267(13) -0.00103(11)
Fe1' 0.01487(12) 0.01913(13) 0.02792(19) 0.00233(12) -0.00033(12) -0.00064(10)
S1' 0.0183(2) 0.0237(2) 0.0332(4) 0.0067(2) -0.0013(2) -0.00185(18)
C5' 0.0242(10) 0.0258(11) 0.0451(18) 0.0106(11) -0.0070(11) 0.0010(8)
S2' 0.0179(2) 0.0217(2) 0.0393(4) 0.0000(2) 0.0016(2) 0.00043(18)
C6' 0.0206(10) 0.0266(11) 0.0513(18) 0.0025(11) -0.0046(10) 0.0030(8)
O4' 0.0472(11) 0.0261(9) 0.0746(16) 0.0014(9) -0.0115(11) 0.0005(8)
C4' 0.0244(10) 0.0264(11) 0.0467(17) 0.0027(11) -0.0063(10) 0.0020(8)
O2' 0.0264(8) 0.0521(12) 0.0452(13) -0.0053(9) -0.0081(8) 0.0054(8)
C2' 0.0261(10) 0.0299(11) 0.0289(14) -0.0001(10) -0.0061(9) 0.0013(8)
O3' 0.0655(14) 0.0522(13) 0.0352(13) -0.0017(10) -0.0034(10) -0.0174(11)
C3' 0.0297(11) 0.0285(12) 0.0420(18) -0.0044(11) -0.0014(11) -0.0059(9)
O1' 0.0270(8) 0.0389(10) 0.0507(13) 0.0092(9) 0.0069(8) 0.0088(7)
C1' 0.0225(9) 0.0251(10) 0.0319(14) 0.0063(9) 0.0028(9) -0.0007(8)
P2' 0.0194(2) 0.0214(2) 0.0238(3) 0.0011(2) 0.0009(2) 0.00007(19)
C8' 0.0204(9) 0.0218(9) 0.0270(13) -0.0008(8) -0.0007(8) -0.0006(7)
P1' 0.0160(2) 0.0204(2) 0.0240(3) 0.0005(2) -0.0017(2) -0.00097(18)
O5' 0.0358(9) 0.0373(9) 0.0316(11) -0.0028(8) -0.0062(8) -0.0058(7)
C9' 0.0254(10) 0.0234(10) 0.0293(14) -0.0031(9) -0.0031(9) -0.0025(8)
C10' 0.0243(11) 0.0310(12) 0.0354(16) 0.0043(10) -0.0054(10) -0.0084(9)
O6' 0.0222(7) 0.0349(9) 0.0341(11) 0.0083(7) -0.0017(7) -0.0029(6)
C11' 0.0188(9) 0.0221(9) 0.0292(14) 0.0028(9) -0.0015(8) -0.0013(7)
C7' 0.0176(8) 0.0203(9) 0.0281(13) 0.0007(8) -0.0003(8) -0.0018(7)
C30' 0.0268(10) 0.0303(11) 0.0218(13) 0.0021(9) 0.0017(9) 0.0074(8)
C31' 0.0387(14) 0.0371(14) 0.0430(18) 0.0009(12) 0.0152(13) 0.0009(11)
C32' 0.0456(17) 0.0530(19) 0.049(2) 0.0075(15) 0.0222(15) 0.0135(14)
C33' 0.0463(16) 0.0512(17) 0.0334(17) -0.0016(13) 0.0064(13) 0.0268(14)
C34' 0.0430(15) 0.0401(15) 0.0395(18) -0.0100(13) -0.0057(13) 0.0171(12)
C35' 0.0294(12) 0.0359(13) 0.0347(16) -0.0045(11) -0.0021(11) 0.0079(10)
C24' 0.0205(9) 0.0239(10) 0.0259(13) -0.0008(9) -0.0024(8) -0.0012(7)
C29' 0.0335(12) 0.0340(13) 0.0328(16) 0.0055(11) 0.0064(11) 0.0063(10)
C28' 0.0441(14) 0.0330(13) 0.0287(16) 0.0069(11) -0.0039(12) 0.0053(11)
C27' 0.0339(12) 0.0306(12) 0.0412(18) 0.0009(11) -0.0133(12) 0.0052(10)
C26' 0.0234(11) 0.0475(16) 0.0455(19) 0.0032(13) -0.0014(11) 0.0071(10)
C25' 0.0232(10) 0.0393(13) 0.0309(16) 0.0047(11) 0.0004(10) 0.0037(9)
C18' 0.0207(9) 0.0206(9) 0.0264(13) 0.0008(8) 0.0001(8) -0.0021(7)
C23' 0.0207(9) 0.0283(11) 0.0293(15) -0.0007(10) -0.0009(9) -0.0003(8)
C22' 0.0215(10) 0.0311(12) 0.0374(16) -0.0006(10) 0.0021(10) 0.0029(9)
C21' 0.0341(12) 0.0296(12) 0.0331(16) -0.0038(10) 0.0077(11) 0.0037(9)
C20' 0.0366(13) 0.0319(12) 0.0269(15) -0.0031(10) -0.0021(11) 0.0029(10)
C19' 0.0248(10) 0.0258(10) 0.0301(14) 0.0004(9) -0.0027(9) 0.0013(8)
C12' 0.0186(9) 0.0222(9) 0.0260(13) 0.0009(8) 0.0004(8) 0.0012(7)
C13' 0.0198(9) 0.0237(10) 0.0419(16) 0.0008(10) 0.0038(9) -0.0002(8)
C14' 0.0239(10) 0.0241(11) 0.062(2) 0.0057(12) 0.0040(11) 0.0040(9)
C15' 0.0228(10) 0.0321(12) 0.0457(18) 0.0078(11) 0.0020(10) 0.0070(9)
C16' 0.0212(10) 0.0344(12) 0.0334(15) 0.0021(10) -0.0031(9) 0.0023(9)
C17' 0.0224(10) 0.0253(11) 0.0324(15) 0.0008(9) -0.0055(9) 0.0010(8)
Cl1 0.0798(7) 0.0531(5) 0.1111(10) -0.0223(6) -0.0113(7) 0.0069(5)
Cl2 0.0833(8) 0.1663(15) 0.0550(7) -0.0047(8) 0.0171(6) 0.0293(9)
C36 0.091(3) 0.060(2) 0.049(2) -0.0070(18) -0.014(2) 0.005(2)

loop_
_atom_type_symbol
_atom_type_description
_atom_type_scat_dispersion_real
_atom_type_scat_dispersion_imag
_atom_type_scat_source
C C 0.0029 0.0015 'International Tables Vol C Tables 4.2.6.8 and 6.1.1.4'
H H 0.0000 0.0000 'International Tables Vol C Tables 4.2.6.8 and 6.1.1.4'
O O 0.1372 0.1256 'International Tables Vol C Tables 4.2.6.8 and 6.1.1.4'
P P 0.1023 0.0942 'International Tables Vol C Tables 4.2.6.8 and 6.1.1.4'
S S 0.1188 0.1164 'International Tables Vol C Tables 4.2.6.8 and 6.1.1.4'
Fe Fe 0.3441 0.8007 'International Tables Vol C Tables 4.2.6.8 and 6.1.1.4'
Cl Cl 0.1484 0.1585 'International Tables Vol C Tables 4.2.6.8 and 6.1.1.4'

loop_
_geom_angle_atom_site_label_1
_geom_angle_atom_site_label_2
_geom_angle_atom_site_label_3
_geom_angle
C2 Fe2 C3 92.35(14)
C2 Fe2 C4 99.20(11)
C3 Fe2 C4 99.31(13)
C2 Fe2 S1 90.08(9)
C3 Fe2 S1 158.50(9)
C4 Fe2 S1 101.38(9)
C2 Fe2 S2 154.74(9)
C3 Fe2 S2 89.95(10)
C4 Fe2 S2 105.24(8)
S1 Fe2 S2 79.05(2)
C2 Fe2 Fe1 99.41(9)
C3 Fe2 Fe1 103.09(9)
C4 Fe2 Fe1 150.10(9)
S1 Fe2 Fe1 55.471(17)
S2 Fe2 Fe1 55.677(18)
C1 Fe1 P2 97.93(8)
C1 Fe1 P1 90.45(7)
P2 Fe1 P1 89.39(2)
C1 Fe1 S1 92.17(7)
P2 Fe1 S1 101.49(2)
P1 Fe1 S1 168.33(3)
C1 Fe1 S2 152.37(8)
P2 Fe1 S2 109.53(2)
P1 Fe1 S2 92.75(2)
S1 Fe1 S2 79.74(2)
C1 Fe1 Fe2 97.34(8)
P2 Fe1 Fe2 153.34(2)
P1 Fe1 Fe2 112.21(2)
S1 Fe1 Fe2 56.170(19)
S2 Fe1 Fe2 56.213(18)
C6 S2 Fe1 107.58(9)
C6 S2 Fe2 100.86(8)
Fe1 S2 Fe2 68.110(19)
C5 S1 Fe1 106.13(8)
C5 S1 Fe2 103.02(10)
Fe1 S1 Fe2 68.36(2)
C5 C6 S2 111.95(16)
C5 C6 H6B 109.9(18)
S2 C6 H6B 105.6(18)
C5 C6 H6A 108.0(18)
S2 C6 H6A 109.0(18)
H6B C6 H6A 112(2)
C6 C5 S1 111.50(17)
C6 C5 H5B 111(2)
S1 C5 H5B 106.0(19)
C6 C5 H5A 111(2)
S1 C5 H5A 105(2)
H5B C5 H5A 112(3)
O4 C4 Fe2 176.5(2)
O2 C2 Fe2 179.8(3)
O3 C3 Fe2 178.6(3)
O1 C1 Fe1 177.4(2)
C24 P2 C30 102.40(11)
C24 P2 C8 100.52(10)
C30 P2 C8 105.81(10)
C24 P2 Fe1 121.63(8)
C30 P2 Fe1 117.59(8)
C8 P2 Fe1 106.70(8)
C7 C8 C9 110.27(19)
C7 C8 P2 117.93(17)
C9 C8 P2 131.19(17)
C18 P1 C12 104.55(10)
C18 P1 C7 100.24(10)
C12 P1 C7 104.57(10)
C18 P1 Fe1 120.70(7)
C12 P1 Fe1 118.17(7)
C7 P1 Fe1 106.05(7)
O5 C9 C8 125.7(2)
O5 C9 C10 127.3(2)
C8 C9 C10 106.9(2)
C11 C10 C9 104.94(18)
C11 C10 H63A 112.4(17)
C9 C10 H63A 109.1(17)
C11 C10 H63B 108(2)
C9 C10 H63B 114(2)
H63A C10 H63B 109(3)
O6 C11 C10 127.3(2)
O6 C11 C7 125.4(2)
C10 C11 C7 107.28(18)
C8 C7 C11 110.56(19)
C8 C7 P1 119.20(16)
C11 C7 P1 129.75(17)
C35 C30 C31 119.4(2)
C35 C30 P2 122.35(17)
C31 C30 P2 118.20(19)
C32 C31 C30 120.4(2)
C32 C31 H30 123.2(19)
C30 C31 H30 116.4(19)
C33 C32 C31 119.9(2)
C33 C32 H31 121.8(19)
C31 C32 H31 118.3(19)
C32 C33 C34 119.8(3)
C32 C33 H32 120(2)
C34 C33 H32 120(2)
C33 C34 C35 120.6(3)
C33 C34 H33 120(2)
C35 C34 H33 120(2)
C30 C35 C34 119.8(2)
C30 C35 H34 118.9(18)
C34 C35 H34 121.3(18)
C29 C24 C25 119.0(2)
C29 C24 P2 122.39(18)
C25 C24 P2 118.62(18)
C24 C29 C28 120.3(2)
C24 C29 H29 120.8(19)
C28 C29 H29 118.7(19)
C27 C28 C29 119.8(3)
C27 C28 H28 123(2)
C29 C28 H28 118(2)
C26 C27 C28 120.4(2)
C26 C27 H27 122(2)
C28 C27 H27 118(2)
C27 C26 C25 120.3(2)
C27 C26 H26 121.0(19)
C25 C26 H26 118.7(19)
C24 C25 C26 120.2(2)
C24 C25 H25 118.9(19)
C26 C25 H25 120.9(19)
C19 C18 C23 119.6(2)
C19 C18 P1 121.49(17)
C23 C18 P1 118.81(18)
C22 C23 C18 120.3(2)
C22 C23 H23 117.4(18)
C18 C23 H23 122.3(18)
C21 C22 C23 119.7(2)
C21 C22 H22 120.8(18)
C23 C22 H22 119.4(18)
C22 C21 C20 120.5(3)
C22 C21 H21 116(2)
C20 C21 H21 123(2)
C21 C20 C19 120.1(3)
C21 C20 H20 119.9(19)
C19 C20 H20 119.9(19)
C20 C19 C18 119.8(2)
C20 C19 H19 120.7(16)
C18 C19 H19 119.5(16)
C17 C12 C13 119.1(2)
C17 C12 P1 118.13(18)
C13 C12 P1 122.75(18)
C12 C13 C14 119.8(2)
C12 C13 H13 117(2)
C14 C13 H13 123(2)
C15 C14 C13 120.6(3)
C15 C14 H14 123(2)
C13 C14 H14 117(2)
C14 C15 C16 120.2(2)
C14 C15 H15 118(2)
C16 C15 H15 122(2)
C15 C16 C17 119.9(2)
C15 C16 H16 120.3(18)
C17 C16 H16 119.8(18)
C16 C17 C12 120.5(2)
C16 C17 H17 116(2)
C12 C17 H17 123(2)
C2' Fe2' C3' 91.79(12)
C2' Fe2' C4' 98.62(11)
C3' Fe2' C4' 96.45(13)
C2' Fe2' S2' 156.34(8)
C3' Fe2' S2' 91.79(8)
C4' Fe2' S2' 104.20(8)
C2' Fe2' S1' 88.91(9)
C3' Fe2' S1' 157.33(8)
C4' Fe2' S1' 105.85(10)
S2' Fe2' S1' 79.01(2)
C2' Fe2' Fe1' 100.85(8)
C3' Fe2' Fe1' 102.00(8)
C4' Fe2' Fe1' 152.60(8)
S2' Fe2' Fe1' 55.554(18)
S1' Fe2' Fe1' 55.732(18)
C1' Fe1' P2' 96.86(9)
C1' Fe1' P1' 91.81(8)
P2' Fe1' P1' 89.27(2)
C1' Fe1' S2' 151.70(9)
P2' Fe1' S2' 111.29(2)
P1' Fe1' S2' 91.38(2)
C1' Fe1' S1' 91.79(8)
P2' Fe1' S1' 102.16(3)
P1' Fe1' S1' 167.51(3)
S2' Fe1' S1' 79.87(2)
C1' Fe1' Fe2' 96.44(8)
P2' Fe1' Fe2' 155.05(2)
P1' Fe1' Fe2' 111.30(2)
S2' Fe1' Fe2' 56.426(18)
S1' Fe1' Fe2' 56.39(2)
C5' S1' Fe1' 106.30(8)
C5' S1' Fe2' 102.62(11)
Fe1' S1' Fe2' 67.88(2)
C6' C5' S1' 111.46(19)
C6' C5' H5A' 112.6(17)
S1' C5' H5A' 107.5(17)
C6' C5' H5B' 116(2)
S1' C5' H5B' 106(2)
H5A' C5' H5B' 102(3)
C6' S2' Fe1' 107.79(10)
C6' S2' Fe2' 101.13(8)
Fe1' S2' Fe2' 68.019(19)
C5' C6' S2' 112.19(17)
C5' C6' H6A' 108.6(19)
S2' C6' H6A' 108.1(19)
C5' C6' H6B' 114.3(19)
S2' C6' H6B' 107.0(19)
H6A' C6' H6B' 106(3)
O4' C4' Fe2' 173.2(2)
O2' C2' Fe2' 178.7(2)
O3' C3' Fe2' 177.4(2)
O1' C1' Fe1' 177.3(2)
C24' P2' C30' 103.66(11)
C24' P2' C8' 102.67(10)
C30' P2' C8' 104.89(11)
C24' P2' Fe1' 119.79(8)
C30' P2' Fe1' 116.83(8)
C8' P2' Fe1' 107.23(8)
C7' C8' C9' 110.6(2)
C7' C8' P2' 117.90(17)
C9' C8' P2' 131.33(19)
C12' P1' C18' 104.25(11)
C12' P1' C7' 105.74(10)
C18' P1' C7' 99.62(10)
C12' P1' Fe1' 117.32(7)
C18' P1' Fe1' 121.38(7)
C7' P1' Fe1' 106.16(8)
O5' C9' C8' 126.0(2)
O5' C9' C10' 127.2(2)
C8' C9' C10' 106.8(2)
C9' C10' C11' 104.93(19)
C9' C10' H1A' 111(2)
C11' C10' H1A' 110(2)
C9' C10' H1B' 107(2)
C11' C10' H1B' 110(2)
H1A' C10' H1B' 113(3)
O6' C11' C7' 126.4(2)
O6' C11' C10' 126.8(2)
C7' C11' C10' 106.8(2)
C8' C7' C11' 110.70(19)
C8' C7' P1' 118.78(16)
C11' C7' P1' 130.08(18)
C35' C30' C31' 119.1(2)
C35' C30' P2' 123.6(2)
C31' C30' P2' 117.3(2)
C32' C31' C30' 119.6(3)
C32' C31' H31' 119(2)
C30' C31' H31' 121(2)
C33' C32' C31' 120.8(3)
C33' C32' H32' 131(3)
C31' C32' H32' 108(3)
C32' C33' C34' 120.0(3)
C32' C33' H33' 125(2)
C34' C33' H33' 115(2)
C33' C34' C35' 120.0(3)
C33' C34' H34' 123(2)
C35' C34' H34' 117(2)
C34' C35' C30' 120.4(3)
C34' C35' H35' 120(3)
C30' C35' H35' 120(3)
C29' C24' C25' 119.1(2)
C29' C24' P2' 121.05(18)
C25' C24' P2' 119.6(2)
C24' C29' C28' 120.6(2)
C24' C29' H29' 120(2)
C28' C29' H29' 119(2)
C27' C28' C29' 119.9(3)
C27' C28' H28' 119.7(18)
C29' C28' H28' 120.4(19)
C28' C27' C26' 120.0(3)
C28' C27' H27' 120(2)
C26' C27' H27' 120(2)
C27' C26' C25' 120.3(3)
C27' C26' H26' 124(2)
C25' C26' H26' 115(2)
C26' C25' C24' 120.1(3)
C26' C25' H25' 120.4(19)
C24' C25' H25' 119.5(19)
C19' C18' C23' 118.9(2)
C19' C18' P1' 122.32(17)
C23' C18' P1' 118.72(19)
C22' C23' C18' 120.3(2)
C22' C23' H23' 123.2(17)
C18' C23' H23' 116.5(17)
C21' C22' C23' 120.3(2)
C21' C22' H22' 119.3(18)
C23' C22' H22' 120.4(18)
C22' C21' C20' 119.9(3)
C22' C21' H21' 124(2)
C20' C21' H21' 116(2)
C21' C20' C19' 120.5(3)
C21' C20' H20' 119(2)
C19' C20' H20' 120(2)
C20' C19' C18' 120.2(2)
C20' C19' H19' 119.4(19)
C18' C19' H19' 120.4(19)
C13' C12' C17' 118.8(2)
C13' C12' P1' 123.74(17)
C17' C12' P1' 117.48(17)
C12' C13' C14' 120.1(2)
C12' C13' H13' 120.9(19)
C14' C13' H13' 119.0(19)
C15' C14' C13' 120.5(2)
C15' C14' H14' 124(2)
C13' C14' H14' 116(2)
C14' C15' C16' 120.2(2)
C14' C15' H15' 121.5(19)
C16' C15' H15' 118.3(19)
C15' C16' C17' 119.7(2)
C15' C16' H16' 116.5(18)
C17' C16' H16' 123.7(18)
C16' C17' C12' 120.7(2)
C16' C17' H17' 120(2)
C12' C17' H17' 119(2)
Cl2 C36 Cl1 114.1(2)
Cl2 C36 H36A 108.7
Cl1 C36 H36A 108.7
Cl2 C36 H36B 108.7
Cl1 C36 H36B 108.7
H36A C36 H36B 107.6

loop_
_geom_bond_atom_site_label_1
_geom_bond_atom_site_label_2
_geom_bond_distance
Fe2 C2 1.781(3)
Fe2 C3 1.782(3)
Fe2 C4 1.811(3)
Fe2 S1 2.2600(7)
Fe2 S2 2.2651(6)
Fe2 Fe1 2.5289(5)
Fe1 C1 1.762(2)
Fe1 P2 2.1917(7)
Fe1 P1 2.2122(6)
Fe1 S1 2.2414(6)
Fe1 S2 2.2508(6)
S2 C6 1.828(3)
S1 C5 1.833(2)
C6 C5 1.518(4)
C6 H6B 0.96(3)
C6 H6A 0.96(3)
C5 H5B 0.94(3)
C5 H5A 0.93(3)
O4 C4 1.139(3)
O2 C2 1.140(3)
O3 C3 1.139(4)
O1 C1 1.152(3)
P2 C24 1.823(2)
P2 C30 1.824(2)
P2 C8 1.841(2)
C8 C7 1.343(3)
C8 C9 1.514(3)
P1 C18 1.826(2)
P1 C12 1.826(2)
P1 C7 1.829(2)
O5 C9 1.205(3)
C9 C10 1.521(3)
C10 C11 1.504(3)
C10 H63A 0.93(3)
C10 H63B 0.87(3)
O6 C11 1.208(3)
C11 C7 1.514(3)
C30 C35 1.389(4)
C30 C31 1.398(3)
C31 C32 1.393(4)
C31 H30 0.91(3)
C32 C33 1.381(4)
C32 H31 0.97(3)
C33 C34 1.391(4)
C33 H32 0.97(4)
C34 C35 1.391(4)
C34 H33 0.97(4)
C35 H34 0.99(3)
C24 C29 1.391(3)
C24 C25 1.393(3)
C29 C28 1.399(3)
C29 H29 0.97(3)
C28 C27 1.382(4)
C28 H28 0.95(4)
C27 C26 1.369(4)
C27 H27 0.88(3)
C26 C25 1.398(3)
C26 H26 0.96(3)
C25 H25 0.97(3)
C18 C19 1.393(3)
C18 C23 1.395(3)
C23 C22 1.385(4)
C23 H23 0.92(3)
C22 C21 1.382(4)
C22 H22 0.96(3)
C21 C20 1.384(4)
C21 H21 0.93(3)
C20 C19 1.388(4)
C20 H20 0.91(3)
C19 H19 0.93(3)
C12 C17 1.395(3)
C12 C13 1.396(3)
C13 C14 1.400(3)
C13 H13 0.95(3)
C14 C15 1.370(4)
C14 H14 0.85(3)
C15 C16 1.386(4)
C15 H15 0.92(4)
C16 C17 1.391(3)
C16 H16 1.03(3)
C17 H17 0.92(3)
Fe2' C2' 1.784(2)
Fe2' C3' 1.785(3)
Fe2' C4' 1.796(3)
Fe2' S2' 2.2625(6)
Fe2' S1' 2.2637(8)
Fe2' Fe1' 2.5181(5)
Fe1' C1' 1.761(2)
Fe1' P2' 2.1835(7)
Fe1' P1' 2.2076(7)
Fe1' S2' 2.2394(6)
Fe1' S1' 2.2463(6)
S1' C5' 1.835(2)
C5' C6' 1.515(4)
C5' H5A' 0.97(3)
C5' H5B' 0.93(4)
S2' C6' 1.824(3)
C6' H6A' 0.93(3)
C6' H6B' 0.94(3)
O4' C4' 1.144(3)
O2' C2' 1.141(3)
O3' C3' 1.146(4)
O1' C1' 1.151(3)
P2' C24' 1.823(2)
P2' C30' 1.829(2)
P2' C8' 1.835(2)
C8' C7' 1.341(4)
C8' C9' 1.515(3)
P1' C12' 1.821(2)
P1' C18' 1.833(2)
P1' C7' 1.839(2)
O5' C9' 1.202(3)
C9' C10' 1.517(4)
C10' C11' 1.519(4)
C10' H1A' 0.97(4)
C10' H1B' 0.81(3)
O6' C11' 1.197(3)
C11' C7' 1.512(3)
C30' C35' 1.389(4)
C30' C31' 1.399(4)
C31' C32' 1.384(4)
C31' H31' 0.94(4)
C32' C33' 1.375(5)
C32' H32' 0.91(4)
C33' C34' 1.378(5)
C33' H33' 0.84(3)
C34' C35' 1.387(4)
C34' H34' 0.98(4)
C35' H35' 0.84(4)
C24' C29' 1.383(4)
C24' C25' 1.393(3)
C29' C28' 1.393(4)
C29' H29' 0.97(3)
C28' C27' 1.373(4)
C28' H28' 0.94(3)
C27' C26' 1.385(5)
C27' H27' 0.83(3)
C26' C25' 1.385(4)
C26' H26' 0.87(4)
C25' H25' 0.94(3)
C18' C19' 1.390(4)
C18' C23' 1.403(3)
C23' C22' 1.390(4)
C23' H23' 0.98(3)
C22' C21' 1.376(4)
C22' H22' 0.96(3)
C21' C20' 1.384(4)
C21' H21' 0.86(3)
C20' C19' 1.389(4)
C20' H20' 0.91(4)
C19' H19' 1.00(3)
C12' C13' 1.388(3)
C12' C17' 1.400(3)
C13' C14' 1.393(3)
C13' H13' 0.93(3)
C14' C15' 1.376(4)
C14' H14' 1.02(4)
C15' C16' 1.379(4)
C15' H15' 1.00(3)
C16' C17' 1.390(3)
C16' H16' 1.02(3)
C17' H17' 0.95(3)
Cl1 C36 1.745(4)
Cl2 C36 1.733(5)
C36 H36A 0.9900
C36 H36B 0.9900

loop_
_geom_torsion_atom_site_label_1
_geom_torsion_atom_site_label_2
_geom_torsion_atom_site_label_3
_geom_torsion_atom_site_label_4
_geom_torsion
C2 Fe2 Fe1 C1 4.12(12)
C3 Fe2 Fe1 C1 -90.54(13)
C4 Fe2 Fe1 C1 131.94(18)
S1 Fe2 Fe1 C1 87.68(7)
S2 Fe2 Fe1 C1 -171.34(8)
C2 Fe2 Fe1 P2 -120.41(10)
C3 Fe2 Fe1 P2 144.93(12)
C4 Fe2 Fe1 P2 7.41(18)
S1 Fe2 Fe1 P2 -36.85(5)
S2 Fe2 Fe1 P2 64.13(5)
C2 Fe2 Fe1 P1 97.63(9)
C3 Fe2 Fe1 P1 2.97(11)
C4 Fe2 Fe1 P1 -134.55(16)
S1 Fe2 Fe1 P1 -178.81(3)
S2 Fe2 Fe1 P1 -77.83(3)
C2 Fe2 Fe1 S1 -83.56(9)
C3 Fe2 Fe1 S1 -178.22(11)
C4 Fe2 Fe1 S1 44.26(16)
S2 Fe2 Fe1 S1 100.98(3)
C2 Fe2 Fe1 S2 175.46(9)
C3 Fe2 Fe1 S2 80.80(11)
C4 Fe2 Fe1 S2 -56.72(16)
S1 Fe2 Fe1 S2 -100.98(3)
C1 Fe1 S2 C6 113.71(18)
P2 Fe1 S2 C6 -59.71(9)
P1 Fe1 S2 C6 -150.04(9)
S1 Fe1 S2 C6 38.95(9)
Fe2 Fe1 S2 C6 94.92(9)
C1 Fe1 S2 Fe2 18.79(16)
P2 Fe1 S2 Fe2 -154.63(2)
P1 Fe1 S2 Fe2 115.04(2)
S1 Fe1 S2 Fe2 -55.97(2)
C2 Fe2 S2 C6 -115.3(2)
C3 Fe2 S2 C6 149.31(14)
C4 Fe2 S2 C6 49.67(14)
S1 Fe2 S2 C6 -49.28(10)
Fe1 Fe2 S2 C6 -104.74(10)
C2 Fe2 S2 Fe1 -10.5(2)
C3 Fe2 S2 Fe1 -105.95(10)
C4 Fe2 S2 Fe1 154.41(10)
S1 Fe2 S2 Fe1 55.46(2)
C1 Fe1 S1 C5 164.70(13)
P2 Fe1 S1 C5 66.15(11)
P1 Fe1 S1 C5 -92.46(16)
S2 Fe1 S1 C5 -41.90(11)
Fe2 Fe1 S1 C5 -97.91(11)
C1 Fe1 S1 Fe2 -97.39(8)
P2 Fe1 S1 Fe2 164.06(2)
P1 Fe1 S1 Fe2 5.45(12)
S2 Fe1 S1 Fe2 56.01(2)
C2 Fe2 S1 C5 -156.20(12)
C3 Fe2 S1 C5 107.2(3)
C4 Fe2 S1 C5 -56.80(11)
S2 Fe2 S1 C5 46.74(9)
Fe1 Fe2 S1 C5 102.41(9)
C2 Fe2 S1 Fe1 101.39(9)
C3 Fe2 S1 Fe1 4.7(3)
C4 Fe2 S1 Fe1 -159.22(8)
S2 Fe2 S1 Fe1 -55.669(19)
Fe1 S2 C6 C5 -27.1(2)
Fe2 S2 C6 C5 43.2(2)
S2 C6 C5 S1 -6.6(3)
Fe1 S1 C5 C6 37.8(2)
Fe2 S1 C5 C6 -33.1(2)
C2 Fe2 C4 O4 -21(4)
C3 Fe2 C4 O4 73(4)
S1 Fe2 C4 O4 -113(4)
S2 Fe2 C4 O4 165(4)
Fe1 Fe2 C4 O4 -149(4)
C3 Fe2 C2 O2 -56(100)
C4 Fe2 C2 O2 44(100)
S1 Fe2 C2 O2 145(100)
S2 Fe2 C2 O2 -151(100)
Fe1 Fe2 C2 O2 -160(100)
C2 Fe2 C3 O3 15(12)
C4 Fe2 C3 O3 -85(12)
S1 Fe2 C3 O3 111(12)
S2 Fe2 C3 O3 169(100)
Fe1 Fe2 C3 O3 115(12)
P2 Fe1 C1 O1 172(98)
P1 Fe1 C1 O1 -99(5)
S1 Fe1 C1 O1 70(5)
S2 Fe1 C1 O1 -2(5)
Fe2 Fe1 C1 O1 14(5)
C1 Fe1 P2 C24 -148.02(11)
P1 Fe1 P2 C24 121.61(9)
S1 Fe1 P2 C24 -54.16(9)
S2 Fe1 P2 C24 28.91(9)
Fe2 Fe1 P2 C24 -23.61(11)
C1 Fe1 P2 C30 -20.68(11)
P1 Fe1 P2 C30 -111.06(8)
S1 Fe1 P2 C30 73.17(8)
S2 Fe1 P2 C30 156.24(8)
Fe2 Fe1 P2 C30 103.73(9)
C1 Fe1 P2 C8 97.86(10)
P1 Fe1 P2 C8 7.49(7)
S1 Fe1 P2 C8 -168.28(7)
S2 Fe1 P2 C8 -85.21(7)
Fe2 Fe1 P2 C8 -137.73(8)
C24 P2 C8 C7 -134.35(18)
C30 P2 C8 C7 119.41(18)
Fe1 P2 C8 C7 -6.57(19)
C24 P2 C8 C9 35.7(2)
C30 P2 C8 C9 -70.6(2)
Fe1 P2 C8 C9 163.44(19)
C1 Fe1 P1 C18 142.25(12)
P2 Fe1 P1 C18 -119.82(9)
S1 Fe1 P1 C18 39.23(15)
S2 Fe1 P1 C18 -10.30(9)
Fe2 Fe1 P1 C18 44.12(9)
C1 Fe1 P1 C12 11.76(13)
P2 Fe1 P1 C12 109.69(10)
S1 Fe1 P1 C12 -91.26(15)
S2 Fe1 P1 C12 -140.79(10)
Fe2 Fe1 P1 C12 -86.37(10)
C1 Fe1 P1 C7 -105.05(11)
P2 Fe1 P1 C7 -7.12(7)
S1 Fe1 P1 C7 151.94(13)
S2 Fe1 P1 C7 102.40(7)
Fe2 Fe1 P1 C7 156.83(7)
C7 C8 C9 O5 178.2(2)
P2 C8 C9 O5 7.6(4)
C7 C8 C9 C10 -0.4(3)
P2 C8 C9 C10 -171.02(18)
O5 C9 C10 C11 -179.4(2)
C8 C9 C10 C11 -0.9(2)
C9 C10 C11 O6 -178.3(2)
C9 C10 C11 C7 1.8(2)
C9 C8 C7 C11 1.6(2)
P2 C8 C7 C11 173.58(14)
C9 C8 C7 P1 -171.16(15)
P2 C8 C7 P1 0.8(2)
O6 C11 C7 C8 178.0(2)
C10 C11 C7 C8 -2.1(3)
O6 C11 C7 P1 -10.3(3)
C10 C11 C7 P1 169.60(17)
C18 P1 C7 C8 131.51(18)
C12 P1 C7 C8 -120.39(18)
Fe1 P1 C7 C8 5.23(19)
C18 P1 C7 C11 -39.6(2)
C12 P1 C7 C11 68.5(2)
Fe1 P1 C7 C11 -165.92(17)
C24 P2 C30 C35 -70.7(2)
C8 P2 C30 C35 34.1(2)
Fe1 P2 C30 C35 153.15(18)
C24 P2 C30 C31 106.13(19)
C8 P2 C30 C31 -149.00(18)
Fe1 P2 C30 C31 -30.0(2)
C35 C30 C31 C32 -1.7(4)
P2 C30 C31 C32 -178.6(2)
C30 C31 C32 C33 0.9(4)
C31 C32 C33 C34 0.3(4)
C32 C33 C34 C35 -0.9(5)
C31 C30 C35 C34 1.1(4)
P2 C30 C35 C34 177.9(2)
C33 C34 C35 C30 0.1(4)
C30 P2 C24 C29 -19.1(2)
C8 P2 C24 C29 -128.1(2)
Fe1 P2 C24 C29 114.7(2)
C30 P2 C24 C25 161.55(19)
C8 P2 C24 C25 52.6(2)
Fe1 P2 C24 C25 -64.6(2)
C25 C24 C29 C28 0.3(4)
P2 C24 C29 C28 -179.0(2)
C24 C29 C28 C27 0.1(5)
C29 C28 C27 C26 -0.4(5)
C28 C27 C26 C25 0.3(4)
C29 C24 C25 C26 -0.4(4)
P2 C24 C25 C26 179.00(19)
C27 C26 C25 C24 0.1(4)
C12 P1 C18 C19 28.7(2)
C7 P1 C18 C19 136.8(2)
Fe1 P1 C18 C19 -107.50(19)
C12 P1 C18 C23 -155.25(19)
C7 P1 C18 C23 -47.1(2)
Fe1 P1 C18 C23 68.6(2)
C19 C18 C23 C22 0.0(4)
P1 C18 C23 C22 -176.14(19)
C18 C23 C22 C21 1.4(4)
C23 C22 C21 C20 -1.4(4)
C22 C21 C20 C19 0.0(4)
C21 C20 C19 C18 1.4(4)
C23 C18 C19 C20 -1.4(4)
P1 C18 C19 C20 174.6(2)
C18 P1 C12 C17 -86.9(2)
C7 P1 C12 C17 168.24(19)
Fe1 P1 C12 C17 50.6(2)
C18 P1 C12 C13 95.6(2)
C7 P1 C12 C13 -9.3(2)
Fe1 P1 C12 C13 -126.88(18)
C17 C12 C13 C14 -1.0(4)
P1 C12 C13 C14 176.5(2)
C12 C13 C14 C15 1.0(4)
C13 C14 C15 C16 0.2(4)
C14 C15 C16 C17 -1.3(4)
C15 C16 C17 C12 1.3(4)
C13 C12 C17 C16 -0.1(4)
P1 C12 C17 C16 -177.71(19)
C2' Fe2' Fe1' C1' 6.73(12)
C3' Fe2' Fe1' C1' -87.47(12)
C4' Fe2' Fe1' C1' 141.3(2)
S2' Fe2' Fe1' C1' -171.32(9)
S1' Fe2' Fe1' C1' 87.86(8)
C2' Fe2' Fe1' P2' -115.12(10)
C3' Fe2' Fe1' P2' 150.68(10)
C4' Fe2' Fe1' P2' 19.4(2)
S2' Fe2' Fe1' P2' 66.83(6)
S1' Fe2' Fe1' P2' -33.99(5)
C2' Fe2' Fe1' P1' 101.21(9)
C3' Fe2' Fe1' P1' 7.01(9)
C4' Fe2' Fe1' P1' -124.3(2)
S2' Fe2' Fe1' P1' -76.84(3)
S1' Fe2' Fe1' P1' -177.66(3)
C2' Fe2' Fe1' S2' 178.05(9)
C3' Fe2' Fe1' S2' 83.85(9)
C4' Fe2' Fe1' S2' -47.4(2)
S1' Fe2' Fe1' S2' -100.82(3)
C2' Fe2' Fe1' S1' -81.13(9)
C3' Fe2' Fe1' S1' -175.33(9)
C4' Fe2' Fe1' S1' 53.4(2)
S2' Fe2' Fe1' S1' 100.82(3)
C1' Fe1' S1' C5' 166.16(14)
P2' Fe1' S1' C5' 68.75(11)
P1' Fe1' S1' C5' -87.15(15)
S2' Fe1' S1' C5' -41.06(11)
Fe2' Fe1' S1' C5' -97.29(11)
C1' Fe1' S1' Fe2' -96.54(9)
P2' Fe1' S1' Fe2' 166.04(2)
P1' Fe1' S1' Fe2' 10.14(11)
S2' Fe1' S1' Fe2' 56.24(2)
C2' Fe2' S1' C5' -153.39(12)
C3' Fe2' S1' C5' 114.6(2)
C4' Fe2' S1' C5' -54.74(12)
S2' Fe2' S1' C5' 47.08(9)
Fe1' Fe2' S1' C5' 102.68(9)
C2' Fe2' S1' Fe1' 103.94(8)
C3' Fe2' S1' Fe1' 11.9(2)
C4' Fe2' S1' Fe1' -157.41(8)
S2' Fe2' S1' Fe1' -55.601(19)
Fe1' S1' C5' C6' 36.0(2)
Fe2' S1' C5' C6' -34.3(2)
C1' Fe1' S2' C6' 113.55(19)
P2' Fe1' S2' C6' -60.29(9)
P1' Fe1' S2' C6' -150.05(9)
S1' Fe1' S2' C6' 38.92(9)
Fe2' Fe1' S2' C6' 95.11(9)
C1' Fe1' S2' Fe2' 18.43(17)
P2' Fe1' S2' Fe2' -155.40(3)
P1' Fe1' S2' Fe2' 114.84(2)
S1' Fe1' S2' Fe2' -56.20(2)
C2' Fe2' S2' C6' -109.6(2)
C3' Fe2' S2' C6' 151.80(13)
C4' Fe2' S2' C6' 54.68(14)
S1' Fe2' S2' C6' -49.08(10)
Fe1' Fe2' S2' C6' -104.86(10)
C2' Fe2' S2' Fe1' -4.8(2)
C3' Fe2' S2' Fe1' -103.34(9)
C4' Fe2' S2' Fe1' 159.54(10)
S1' Fe2' S2' Fe1' 55.78(2)
S1' C5' C6' S2' -5.1(3)
Fe1' S2' C6' C5' -28.1(2)
Fe2' S2' C6' C5' 42.2(2)
C2' Fe2' C4' O4' -46(2)
C3' Fe2' C4' O4' 47(2)
S2' Fe2' C4' O4' 140(2)
S1' Fe2' C4' O4' -137(2)
Fe1' Fe2' C4' O4' 179(100)
C3' Fe2' C2' O2' -114(11)
C4' Fe2' C2' O2' -17(11)
S2' Fe2' C2' O2' 148(11)
S1' Fe2' C2' O2' 89(11)
Fe1' Fe2' C2' O2' 144(11)
C2' Fe2' C3' O3' 14(5)
C4' Fe2' C3' O3' -85(5)
S2' Fe2' C3' O3' 171(100)
S1' Fe2' C3' O3' 105(5)
Fe1' Fe2' C3' O3' 115(5)
P2' Fe1' C1' O1' 164(5)
P1' Fe1' C1' O1' -107(5)
S2' Fe1' C1' O1' -10(5)
S1' Fe1' C1' O1' 61(5)
Fe2' Fe1' C1' O1' 5(5)
C1' Fe1' P2' C24' -144.75(12)
P1' Fe1' P2' C24' 123.51(9)
S2' Fe1' P2' C24' 32.31(9)
S1' Fe1' P2' C24' -51.43(9)
Fe2' Fe1' P2' C24' -22.99(11)
C1' Fe1' P2' C30' -18.28(12)
P1' Fe1' P2' C30' -110.02(9)
S2' Fe1' P2' C30' 158.78(9)
S1' Fe1' P2' C30' 75.05(9)
Fe2' Fe1' P2' C30' 103.49(10)
C1' Fe1' P2' C8' 99.00(11)
P1' Fe1' P2' C8' 7.26(8)
S2' Fe1' P2' C8' -83.94(8)
S1' Fe1' P2' C8' -167.67(7)
Fe2' Fe1' P2' C8' -139.23(8)
C24' P2' C8' C7' -134.02(18)
C30' P2' C8' C7' 117.91(19)
Fe1' P2' C8' C7' -6.95(19)
C24' P2' C8' C9' 40.2(2)
C30' P2' C8' C9' -67.9(2)
Fe1' P2' C8' C9' 167.24(19)
C1' Fe1' P1' C12' 14.55(12)
P2' Fe1' P1' C12' 111.40(9)
S2' Fe1' P1' C12' -137.32(9)
S1' Fe1' P1' C12' -92.13(14)
Fe2' Fe1' P1' C12' -83.08(9)
C1' Fe1' P1' C18' 144.31(12)
P2' Fe1' P1' C18' -118.84(9)
S2' Fe1' P1' C18' -7.56(9)
S1' Fe1' P1' C18' 37.63(15)
Fe2' Fe1' P1' C18' 46.68(9)
C1' Fe1' P1' C7' -103.32(11)
P2' Fe1' P1' C7' -6.48(7)
S2' Fe1' P1' C7' 104.80(7)
S1' Fe1' P1' C7' 149.99(12)
Fe2' Fe1' P1' C7' 159.05(7)
C7' C8' C9' O5' -176.6(2)
P2' C8' C9' O5' 8.9(4)
C7' C8' C9' C10' 3.3(3)
P2' C8' C9' C10' -171.17(19)
O5' C9' C10' C11' 175.2(2)
C8' C9' C10' C11' -4.7(3)
C9' C10' C11' O6' -175.9(2)
C9' C10' C11' C7' 4.5(3)
C9' C8' C7' C11' -0.4(3)
P2' C8' C7' C11' 174.93(15)
C9' C8' C7' P1' -173.55(15)
P2' C8' C7' P1' 1.8(2)
O6' C11' C7' C8' 177.7(2)
C10' C11' C7' C8' -2.7(3)
O6' C11' C7' P1' -10.1(4)
C10' C11' C7' P1' 169.45(18)
C12' P1' C7' C8' -121.17(18)
C18' P1' C7' C8' 130.94(18)
Fe1' P1' C7' C8' 4.14(19)
C12' P1' C7' C11' 67.2(2)
C18' P1' C7' C11' -40.7(2)
Fe1' P1' C7' C11' -167.46(18)
C24' P2' C30' C35' -86.5(2)
C8' P2' C30' C35' 20.9(3)
Fe1' P2' C30' C35' 139.4(2)
C24' P2' C30' C31' 94.5(2)
C8' P2' C30' C31' -158.1(2)
Fe1' P2' C30' C31' -39.6(2)
C35' C30' C31' C32' 1.3(4)
P2' C30' C31' C32' -179.7(3)
C30' C31' C32' C33' -0.6(5)
C31' C32' C33' C34' -1.1(5)
C32' C33' C34' C35' 2.1(5)
C33' C34' C35' C30' -1.5(4)
C31' C30' C35' C34' -0.2(4)
P2' C30' C35' C34' -179.2(2)
C30' P2' C24' C29' -31.9(2)
C8' P2' C24' C29' -141.0(2)
Fe1' P2' C24' C29' 100.5(2)
C30' P2' C24' C25' 153.7(2)
C8' P2' C24' C25' 44.7(2)
Fe1' P2' C24' C25' -73.9(2)
C25' C24' C29' C28' -0.5(4)
P2' C24' C29' C28' -174.9(2)
C24' C29' C28' C27' 0.4(4)
C29' C28' C27' C26' -0.7(4)
C28' C27' C26' C25' 1.0(5)
C27' C26' C25' C24' -1.1(4)
C29' C24' C25' C26' 0.8(4)
P2' C24' C25' C26' 175.3(2)
C12' P1' C18' C19' 26.5(2)
C7' P1' C18' C19' 135.60(19)
Fe1' P1' C18' C19' -108.68(18)
C12' P1' C18' C23' -156.77(18)
C7' P1' C18' C23' -47.7(2)
Fe1' P1' C18' C23' 68.04(19)
C19' C18' C23' C22' -0.4(3)
P1' C18' C23' C22' -177.24(19)
C18' C23' C22' C21' 1.1(4)
C23' C22' C21' C20' -0.9(4)
C22' C21' C20' C19' 0.1(4)
C21' C20' C19' C18' 0.6(4)
C23' C18' C19' C20' -0.4(3)
P1' C18' C19' C20' 176.29(19)
C18' P1' C12' C13' 90.6(2)
C7' P1' C12' C13' -13.9(2)
Fe1' P1' C12' C13' -132.0(2)
C18' P1' C12' C17' -88.7(2)
C7' P1' C12' C17' 166.7(2)
Fe1' P1' C12' C17' 48.6(2)
C17' C12' C13' C14' 0.7(4)
P1' C12' C13' C14' -178.7(2)
C12' C13' C14' C15' -0.4(4)
C13' C14' C15' C16' -0.2(5)
C14' C15' C16' C17' 0.5(4)
C15' C16' C17' C12' -0.2(4)
C13' C12' C17' C16' -0.3(4)
P1' C12' C17' C16' 179.0(2)
